data_4111892
loop_
_publ_author_name
'Nanfeng Zheng'
'Xianhui Bu'
'Haiwei Lu'
'Qichun Zhang'
'Pingyun Feng'

_publ_section_title
;
 Crystalline Superlattices from Single-Sized Quantum Dots
;
_journal_name_full 'Journal of the American Chemical Society'
_journal_page_first 11963
_journal_page_last 11965
_journal_paper_doi 10.1021/ja053588o
_journal_volume 127
_journal_year 2005
_chemical_formula_sum 'C158 H138 Cd17 N4 S32'
_chemical_formula_weight 5029.44
_chemical_name_common MOL-3CdS
_chemical_name_systematic
; 
 ? 
;
_space_group_IT_number 154
_symmetry_cell_setting trigonal
_symmetry_space_group_name_Hall 'P 32 2"'
_symmetry_space_group_name_H-M 'P 32 2 1'
_atom_sites_solution_hydrogens geom
_atom_sites_solution_primary direct
_atom_sites_solution_secondary difmap
_audit_creation_method SHELXL-97
_cell_angle_alpha 90.00
_cell_angle_beta 90.00
_cell_angle_gamma 120.00
_cell_formula_units_Z 3
_cell_length_a 19.172(3)
_cell_length_b 19.172(3)
_cell_length_c 45.758(9)
_cell_measurement_temperature 293(2)
_cell_volume 14566(4)
_computing_structure_refinement 'SHELXL-97 (Sheldrick, 1997)'
_computing_structure_solution 'SHELXS-97 (Sheldrick, 1990)'
_diffrn_ambient_temperature 293(2)
_diffrn_measured_fraction_theta_full 0.984
_diffrn_measured_fraction_theta_max 0.984
_diffrn_radiation_monochromator graphite
_diffrn_radiation_source 'fine-focus sealed tube'
_diffrn_radiation_type MoK\a
_diffrn_radiation_wavelength 0.71073
_diffrn_reflns_av_R_equivalents 0.1857
_diffrn_reflns_av_sigmaI/netI 0.2437
_diffrn_reflns_limit_h_max 18
_diffrn_reflns_limit_h_min -12
_diffrn_reflns_limit_k_max 17
_diffrn_reflns_limit_k_min -17
_diffrn_reflns_limit_l_max 43
_diffrn_reflns_limit_l_min -38
_diffrn_reflns_number 25679
_diffrn_reflns_theta_full 19.80
_diffrn_reflns_theta_max 19.80
_diffrn_reflns_theta_min 1.23
_exptl_absorpt_coefficient_mu 2.205
_exptl_crystal_density_diffrn 1.720
_exptl_crystal_F_000 7326
_refine_diff_density_max 1.431
_refine_diff_density_min -1.789
_refine_diff_density_rms 0.347
_refine_ls_abs_structure_details 'Flack H D (1983), Acta Cryst. A39, 876-881'
_refine_ls_abs_structure_Flack 0.62(13)
_refine_ls_extinction_method none
_refine_ls_goodness_of_fit_ref 1.013
_refine_ls_hydrogen_treatment mixed
_refine_ls_matrix_type full
_refine_ls_number_parameters 318
_refine_ls_number_reflns 8648
_refine_ls_number_restraints 0
_refine_ls_restrained_S_all 1.013
_refine_ls_R_factor_all 0.1358
_refine_ls_R_factor_gt 0.0931
_refine_ls_shift/su_max 5.178
_refine_ls_shift/su_mean 0.156
_refine_ls_structure_factor_coef Fsqd
_refine_ls_weighting_details 'calc w=1/[\s^2^(Fo^2^)+(0.1675P)^2^+1.0235P] where P=(Fo^2^+2Fc^2^)/3'
_refine_ls_weighting_scheme calc
_refine_ls_wR_factor_gt 0.2766
_refine_ls_wR_factor_ref 0.2982
_reflns_number_gt 4901
_reflns_number_total 8648
_reflns_threshold_expression >2sigma(I)
_cod_data_source_file ja053588osi20050701_084617_5.cif
_cod_data_source_block MOL-3CdS
_cod_original_cell_volume 14565(4)
_cod_database_code 4111892

loop_
_symmetry_equiv_pos_as_xyz
'x, y, z'
'-y, x-y, z+2/3'
'-x+y, -x, z+1/3'
'y, x, -z'
'x-y, -y, -z+1/3'
'-x, -x+y, -z+2/3'

loop_
_atom_site_label
_atom_site_type_symbol
_atom_site_fract_x
_atom_site_fract_y
_atom_site_fract_z
_atom_site_U_iso_or_equiv
_atom_site_adp_type
_atom_site_occupancy
_atom_site_symmetry_multiplicity
_atom_site_calc_flag
_atom_site_refinement_flags
S1 S -0.2457(11) 0.1314(8) 0.7228(3) 0.068(5) Uani 1 1 d .
S2 S 0.1346(10) 0.6176(8) 0.7405(3) 0.067(5) Uani 1 1 d .
S3 S -0.2397(9) -0.0422(7) 0.7823(3) 0.055(4) Uani 1 1 d .
S4 S 0.2845(8) 0.7043(8) 0.8147(3) 0.048(4) Uani 1 1 d .
S5 S 0.2648(8) 0.5279(9) 0.8750(3) 0.049(4) Uani 1 1 d .
S6 S -0.0441(8) 0.3621(8) 0.7332(3) 0.063(5) Uani 1 1 d .
S7 S 0.1367(7) 0.3225(8) 0.7391(3) 0.044(4) Uani 1 1 d .
S8 S 0.2874(7) 0.3843(8) 0.8230(3) 0.034(3) Uani 1 1 d .
S9 S -0.0936(8) 0.0372(8) 0.8619(3) 0.044(4) Uani 1 1 d .
S10 S -0.0622(7) 0.5249(7) 0.7997(3) 0.035(3) Uani 1 1 d .
S11 S -0.0731(7) 0.2020(7) 0.7952(2) 0.031(3) Uani 1 1 d .
S12 S 0.1076(7) 0.4474(7) 0.8074(2) 0.028(3) Uani 1 1 d .
S13 S -0.0466(9) 0.0737(9) 0.7250(3) 0.082(6) Uani 1 1 d .
S14 S -0.2920(9) -0.0959(9) 0.6952(4) 0.069(5) Uani 1 1 d .
S15 S 0.3733(10) 0.7765(10) 0.7243(4) 0.077(5) Uani 1 1 d .
S16 S 0.3228(7) 0.5546(8) 0.7547(3) 0.044(4) Uani 1 1 d .
Cd1 Cd 0.0000 0.3181(3) 0.8333 0.0337(14) Uani 1 2 d S
Cd2 Cd 0.0299(2) 0.4862(2) 0.76878(8) 0.0380(11) Uani 1 1 d .
Cd3 Cd 0.1790(2) 0.5752(2) 0.84263(8) 0.0372(11) Uani 1 1 d .
Cd4 Cd 0.2173(2) 0.4232(2) 0.78219(8) 0.0402(11) Uani 1 1 d .
Cd5 Cd -0.1726(2) 0.0690(2) 0.82337(8) 0.0457(12) Uani 1 1 d .
Cd6 Cd 0.0318(2) 0.1876(2) 0.76449(9) 0.0517(12) Uani 1 1 d .
Cd7 Cd -0.1610(2) 0.2447(2) 0.76255(8) 0.0463(12) Uani 1 1 d .
Cd8 Cd -0.1998(3) 0.0234(2) 0.72958(9) 0.0573(13) Uani 1 1 d .
Cd9 Cd 0.2778(3) 0.6638(2) 0.75846(9) 0.0562(13) Uani 1 1 d .
C141 C 0.4265(4) 0.6021(5) 0.7757(2) 0.16(2) Uiso 1 1 d G
C142 C 0.4189(5) 0.5877(5) 0.8056(2) 0.22(3) Uiso 1 1 d G
C143 C 0.4872(5) 0.6187(5) 0.8231(2) 0.19(4) Uiso 1 1 d G
C144 C 0.5631(5) 0.6640(6) 0.8107(3) 0.53(14) Uiso 1 1 d G
C145 C 0.5707(4) 0.6784(6) 0.7807(3) 0.25(3) Uiso 1 1 d G
C146 C 0.5024(4) 0.6474(5) 0.7632(2) 0.28(3) Uiso 1 1 d G
C111 C 0.3815(5) 0.3852(5) 0.8089(2) 0.027(12) Uiso 1 1 d G
C112 C 0.4098(5) 0.3446(6) 0.8243(2) 0.032(12) Uiso 1 1 d G
C113 C 0.4874(5) 0.3562(6) 0.8232(3) 0.067(17) Uiso 1 1 d G
C114 C 0.5340(5) 0.3886(6) 0.7982(3) 0.09(2) Uiso 1 1 d G
C115 C 0.5030(5) 0.4094(6) 0.7744(3) 0.10(2) Uiso 1 1 d G
C116 C 0.4255(5) 0.3978(5) 0.7756(2) 0.22(5) Uiso 1 1 d G
C41 C -0.3688(4) 0.0782(5) 0.7350(3) 0.12(3) Uiso 1 1 d G
C42 C -0.4265(5) 0.0586(6) 0.7133(3) 0.14(3) Uiso 1 1 d G
C43 C -0.5077(4) 0.0196(6) 0.7207(3) 0.09(2) Uiso 1 1 d G
C44 C -0.5312(4) 0.0002(6) 0.7497(3) 0.19(4) Uiso 1 1 d G
C45 C -0.4735(4) 0.0197(6) 0.7713(3) 0.076(18) Uiso 1 1 d G
C46 C -0.3923(4) 0.0587(5) 0.7640(3) 0.050(15) Uiso 1 1 d G
C51 C -0.1884(6) -0.1100(4) 0.7879(2) 0.068(18) Uiso 1 1 d G
C52 C -0.2317(6) -0.1906(4) 0.7796(2) 0.044(14) Uiso 1 1 d G
C53 C -0.1910(7) -0.2253(4) 0.7839(3) 0.041(14) Uiso 1 1 d G
C54 C -0.1009(7) -0.1863(4) 0.7895(2) 0.054(15) Uiso 1 1 d G
C55 C -0.0565(6) -0.1101(4) 0.7917(2) 0.020(11) Uiso 1 1 d G
C56 C -0.0961(6) -0.0468(4) 0.7921(2) 0.072(18) Uiso 1 1 d G
C21 C 0.1302(5) 0.5690(4) 0.70436(16) 0.016(11) Uiso 1 1 d G
C22 C 0.1543(5) 0.5131(4) 0.69843(15) 0.041(14) Uiso 1 1 d G
C23 C 0.1456(5) 0.4817(5) 0.67040(15) 0.049(15) Uiso 1 1 d G
C24 C 0.1127(6) 0.5063(5) 0.64834(15) 0.059(16) Uiso 1 1 d G
C25 C 0.0886(6) 0.5622(5) 0.65431(16) 0.070(18) Uiso 1 1 d G
C26 C 0.0974(6) 0.5936(5) 0.68232(17) 0.11(2) Uiso 1 1 d G
C91 C 0.2144(5) 0.2959(5) 0.72417(17) 0.051(15) Uiso 1 1 d G
C92 C 0.2140(5) 0.2917(5) 0.69385(17) 0.067(18) Uiso 1 1 d G
C93 C 0.2663(6) 0.2726(5) 0.67959(19) 0.10(2) Uiso 1 1 d G
C94 C 0.3189(5) 0.2577(6) 0.6957(2) 0.10(2) Uiso 1 1 d G
C95 C 0.3193(5) 0.2619(5) 0.7260(2) 0.09(2) Uiso 1 1 d G
C96 C 0.2671(5) 0.2810(5) 0.74025(19) 0.09(2) Uiso 1 1 d G
C121 C -0.1065(5) 0.4040(5) 0.70854(19) 0.10(2) Uiso 1 1 d G
C122 C -0.0919(5) 0.4821(5) 0.7049(2) 0.13(3) Uiso 1 1 d G
C123 C -0.1186(6) 0.5027(6) 0.6799(2) 0.26(6) Uiso 1 1 d G
C124 C -0.1599(6) 0.4451(6) 0.6585(2) 0.34(8) Uiso 1 1 d G
C125 C -0.1745(6) 0.3669(6) 0.6621(2) 0.12(3) Uiso 1 1 d G
C126 C -0.1478(5) 0.3463(5) 0.68714(19) 0.60(13) Uiso 1 1 d G
C131 C -0.1042(6) 0.5695(5) 0.7728(2) 0.09(2) Uiso 1 1 d G
C132 C -0.1879(6) 0.5256(6) 0.7729(2) 0.12(3) Uiso 1 1 d G
C133 C -0.2313(6) 0.5459(6) 0.7538(3) 0.19(4) Uiso 1 1 d G
C134 C -0.1910(6) 0.6101(6) 0.7346(3) 0.19(3) Uiso 1 1 d G
C135 C -0.1073(6) 0.6540(6) 0.7345(2) 0.09(2) Uiso 1 1 d G
C136 C -0.0639(6) 0.6337(5) 0.7536(2) 0.039(14) Uiso 1 1 d G
C81 C 0.3348(7) 0.6068(5) 0.90257(18) 0.09(2) Uiso 1 1 d G
C82 C 0.2977(8) 0.6221(6) 0.92582(17) 0.12(3) Uiso 1 1 d G
C83 C 0.3442(8) 0.6762(6) 0.94755(19) 0.16(4) Uiso 1 1 d G
C84 C 0.4277(8) 0.7149(6) 0.9460(2) 0.072(18) Uiso 1 1 d G
C85 C 0.4648(7) 0.6997(6) 0.9227(2) 0.14(3) Uiso 1 1 d G
C86 C 0.4183(7) 0.6456(6) 0.9010(2) 0.14(3) Uiso 1 1 d G
C151 C -0.0114(5) 0.1249(5) 0.68372(17) 0.19(4) Uiso 1 1 d G
C152 C 0.0289(6) 0.1054(5) 0.66293(18) 0.26(3) Uiso 1 1 d G
C153 C 0.0594(6) 0.1523(5) 0.63794(17) 0.10(2) Uiso 1 1 d G
C154 C 0.0497(6) 0.2187(5) 0.63376(16) 0.21(3) Uiso 1 1 d G
C155 C 0.0094(6) 0.2383(5) 0.65458(16) 0.23(3) Uiso 1 1 d G
C156 C -0.0211(5) 0.1914(5) 0.67957(16) 0.25(6) Uiso 1 1 d G
C11 C -0.1694(7) -0.0620(5) 0.8817(2) 0.045(14) Uiso 1 1 d G
C12 C -0.2477(6) -0.1062(5) 0.8691(2) 0.062(17) Uiso 1 1 d G
C13 C -0.3052(7) -0.1851(5) 0.8847(3) 0.077(19) Uiso 1 1 d G
C14 C -0.2675(8) -0.1997(6) 0.9121(3) 0.11(2) Uiso 1 1 d G
C15 C -0.1922(8) -0.1564(6) 0.9193(2) 0.059(16) Uiso 1 1 d G
C16 C -0.1361(8) -0.0887(5) 0.9076(2) 0.056(16) Uiso 1 1 d G
C31 C 0.3061(6) 0.8218(4) 0.7092(2) 0.14(3) Uiso 1 1 d G
C32 C 0.2584(6) 0.8388(4) 0.7258(2) 0.053(16) Uiso 1 1 d G
C33 C 0.2154(7) 0.8755(4) 0.7167(2) 0.08(2) Uiso 1 1 d G
C34 C 0.2305(7) 0.9037(5) 0.6885(2) 0.10(2) Uiso 1 1 d G
C35 C 0.2721(7) 0.8811(5) 0.6678(2) 0.10(2) Uiso 1 1 d G
C36 C 0.3299(6) 0.8445(5) 0.6794(2) 0.09(2) Uiso 1 1 d G
C71 C 0.2498(6) 0.7789(4) 0.8069(2) 0.059(16) Uiso 1 1 d G
C72 C 0.1595(6) 0.7479(4) 0.8075(2) 0.034(13) Uiso 1 1 d G
C73 C 0.1304(7) 0.7946(5) 0.8042(2) 0.09(2) Uiso 1 1 d G
C74 C 0.1921(7) 0.8800(5) 0.8036(2) 0.070(19) Uiso 1 1 d G
C75 C 0.2651(7) 0.9142(4) 0.8092(2) 0.047(15) Uiso 1 1 d G
C76 C 0.2899(7) 0.8574(4) 0.8153(2) 0.064(17) Uiso 1 1 d G
N1 N -0.461(2) -0.176(2) 0.6836(7) 0.032(10) Uiso 1 1 d .
C1 C -0.395(3) -0.130(3) 0.7059(9) 0.028(13) Uiso 1 1 d .
N2 N -0.417(4) -0.120(4) 0.7342(13) 0.12(2) Uiso 1 1 d .

loop_
_atom_site_aniso_label
_atom_site_aniso_U_11
_atom_site_aniso_U_22
_atom_site_aniso_U_33
_atom_site_aniso_U_23
_atom_site_aniso_U_13
_atom_site_aniso_U_12
S1 0.133(15) 0.041(10) 0.046(9) -0.037(8) -0.049(10) 0.057(11)
S2 0.078(12) 0.041(9) 0.069(11) 0.012(8) 0.018(10) 0.021(9)
S3 0.071(11) 0.022(8) 0.050(9) -0.011(7) -0.025(8) 0.007(8)
S4 0.042(9) 0.032(9) 0.051(9) 0.005(7) 0.002(7) 0.005(8)
S5 0.053(10) 0.071(11) 0.048(9) 0.004(8) -0.004(8) 0.051(9)
S6 0.059(11) 0.031(9) 0.032(8) 0.008(7) 0.028(7) -0.027(8)
S7 0.025(8) 0.046(9) 0.047(9) -0.016(7) -0.026(7) 0.007(7)
S8 0.034(8) 0.043(9) 0.050(9) -0.018(7) -0.014(7) 0.037(8)
S9 0.044(9) 0.038(9) 0.052(9) 0.000(7) -0.006(8) 0.021(8)
S10 0.022(8) 0.019(8) 0.048(9) -0.001(6) -0.001(7) -0.001(7)
S11 0.043(9) 0.024(7) 0.031(7) 0.007(6) -0.006(7) 0.020(7)
S12 0.025(8) 0.024(8) 0.025(7) -0.009(6) 0.002(6) 0.004(7)
S13 0.052(11) 0.048(11) 0.066(11) -0.035(9) 0.013(9) -0.034(9)
S14 0.069(11) 0.075(12) 0.094(13) -0.037(10) -0.036(10) 0.059(10)
S15 0.078(13) 0.074(12) 0.088(13) 0.001(10) 0.040(10) 0.046(11)
S16 0.025(8) 0.057(10) 0.025(8) 0.006(7) 0.003(6) 0.001(7)
Cd1 0.026(3) 0.030(2) 0.044(3) 0.0013(13) 0.003(3) 0.0130(16)
Cd2 0.034(2) 0.036(2) 0.037(2) 0.003(2) 0.006(2) 0.012(2)
Cd3 0.041(3) 0.037(3) 0.037(2) -0.007(2) -0.004(2) 0.022(2)
Cd4 0.032(2) 0.032(3) 0.048(3) 0.005(2) 0.002(2) 0.010(2)
Cd5 0.057(3) 0.038(3) 0.044(3) 0.002(2) -0.005(2) 0.025(2)
Cd6 0.052(3) 0.030(3) 0.063(3) -0.017(2) -0.007(2) 0.012(2)
Cd7 0.062(3) 0.017(2) 0.044(2) -0.006(2) -0.015(2) 0.009(2)
Cd8 0.080(3) 0.032(3) 0.047(3) -0.007(2) -0.008(2) 0.018(2)
Cd9 0.066(3) 0.035(3) 0.052(3) -0.002(2) 0.022(2) 0.013(2)

loop_
_atom_type_symbol
_atom_type_description
_atom_type_scat_dispersion_real
_atom_type_scat_dispersion_imag
_atom_type_scat_source
C C 0.0033 0.0016 'International Tables Vol C Tables 4.2.6.8 and 6.1.1.4'
H H 0.0000 0.0000 'International Tables Vol C Tables 4.2.6.8 and 6.1.1.4'
P P 0.1023 0.0942 'International Tables Vol C Tables 4.2.6.8 and 6.1.1.4'
S S 0.1246 0.1234 'International Tables Vol C Tables 4.2.6.8 and 6.1.1.4'
Cd Cd -0.8075 1.2024 'International Tables Vol C Tables 4.2.6.8 and 6.1.1.4'
N N 0.0061 0.0033 'International Tables Vol C Tables 4.2.6.8 and 6.1.1.4'

loop_
_geom_angle_atom_site_label_1
_geom_angle_atom_site_label_2
_geom_angle_atom_site_label_3
_geom_angle
_geom_angle_site_symmetry_1
_geom_angle_site_symmetry_3
C41 S1 Cd8 108.6(7) . .
C41 S1 Cd7 106.9(6) . .
Cd8 S1 Cd7 104.6(5) . .
C21 S2 Cd9 103.2(7) . .
C21 S2 Cd2 97.7(6) . .
Cd9 S2 Cd2 110.1(6) . .
C51 S3 Cd5 103.5(6) . .
C51 S3 Cd8 107.9(7) . .
Cd5 S3 Cd8 110.9(5) . .
C71 S4 Cd3 114.1(7) . .
C71 S4 Cd9 93.2(6) . .
Cd3 S4 Cd9 107.1(5) . .
C81 S5 Cd7 107.2(7) . 6_556
C81 S5 Cd3 113.8(7) . .
Cd7 S5 Cd3 105.6(5) 6_556 .
C121 S6 Cd7 101.6(6) . .
C121 S6 Cd2 98.1(6) . .
Cd7 S6 Cd2 107.6(5) . .
C91 S7 Cd6 102.1(6) . .
C91 S7 Cd4 102.2(5) . .
Cd6 S7 Cd4 105.6(5) . .
C111 S8 Cd4 112.1(6) . .
C111 S8 Cd5 114.6(6) . 6_556
Cd4 S8 Cd5 105.2(4) . 6_556
C11 S9 Cd5 107.9(7) . .
C11 S9 Cd6 107.8(6) . 6_556
Cd5 S9 Cd6 109.2(5) . 6_556
C131 S10 Cd3 110.3(6) . 6_556
C131 S10 Cd2 105.9(6) . .
Cd3 S10 Cd2 109.9(4) 6_556 .
Cd6 S11 Cd1 109.9(5) . .
Cd6 S11 Cd5 112.9(4) . .
Cd1 S11 Cd5 108.6(4) . .
Cd6 S11 Cd7 111.9(4) . .
Cd1 S11 Cd7 105.3(4) . .
Cd5 S11 Cd7 107.9(4) . .
Cd1 S12 Cd2 106.6(4) . .
Cd1 S12 Cd4 110.8(4) . .
Cd2 S12 Cd4 111.6(4) . .
Cd1 S12 Cd3 113.5(4) . .
Cd2 S12 Cd3 104.4(4) . .
Cd4 S12 Cd3 109.7(4) . .
C151 S13 Cd8 106.7(8) . .
C151 S13 Cd6 108.3(6) . .
Cd8 S13 Cd6 108.7(6) . .
C1 S14 Cd8 107.0(15) . .
C31 S15 Cd9 103.5(7) . .
C141 S16 Cd4 109.0(6) . .
C141 S16 Cd9 104.9(6) . .
Cd4 S16 Cd9 109.2(5) . .
S12 Cd1 S12 111.9(6) 6_556 .
S12 Cd1 S11 109.9(3) 6_556 6_556
S12 Cd1 S11 108.2(4) . 6_556
S12 Cd1 S11 108.2(4) 6_556 .
S12 Cd1 S11 109.9(3) . .
S11 Cd1 S11 108.7(5) 6_556 .
S12 Cd2 S10 105.7(4) . .
S12 Cd2 S2 109.2(5) . .
S10 Cd2 S2 106.9(4) . .
S12 Cd2 S6 106.5(5) . .
S10 Cd2 S6 116.8(4) . .
S2 Cd2 S6 111.6(4) . .
S10 Cd3 S4 114.7(4) 6_556 .
S10 Cd3 S12 105.6(4) 6_556 .
S4 Cd3 S12 111.8(4) . .
S10 Cd3 S5 119.5(4) 6_556 .
S4 Cd3 S5 105.9(5) . .
S12 Cd3 S5 98.2(4) . .
S8 Cd4 S16 110.8(4) . .
S8 Cd4 S12 107.9(4) . .
S16 Cd4 S12 109.8(4) . .
S8 Cd4 S7 121.2(4) . .
S16 Cd4 S7 103.4(4) . .
S12 Cd4 S7 103.2(4) . .
S9 Cd5 S11 109.6(4) . .
S9 Cd5 S3 113.6(4) . .
S11 Cd5 S3 104.9(4) . .
S9 Cd5 S8 116.5(4) . 6_556
S11 Cd5 S8 104.3(4) . 6_556
S3 Cd5 S8 106.9(5) . 6_556
S11 Cd6 S7 113.0(4) . .
S11 Cd6 S13 108.0(5) . .
S7 Cd6 S13 110.5(5) . .
S11 Cd6 S9 101.2(4) . 6_556
S7 Cd6 S9 115.2(4) . 6_556
S13 Cd6 S9 108.4(5) . 6_556
S5 Cd7 S6 122.6(5) 6_556 .
S5 Cd7 S1 105.5(5) 6_556 .
S6 Cd7 S1 105.2(5) . .
S5 Cd7 S11 113.8(4) 6_556 .
S6 Cd7 S11 98.7(5) . .
S1 Cd7 S11 110.6(4) . .
S14 Cd8 S13 114.9(5) . .
S14 Cd8 S1 105.8(5) . .
S13 Cd8 S1 117.2(6) . .
S14 Cd8 S3 103.0(5) . .
S13 Cd8 S3 104.7(5) . .
S1 Cd8 S3 110.4(5) . .
S15 Cd9 S2 106.7(5) . .
S15 Cd9 S16 104.6(4) . .
S2 Cd9 S16 115.1(4) . .
S15 Cd9 S4 115.7(5) . .
S2 Cd9 S4 107.3(5) . .
S16 Cd9 S4 107.8(4) . .
C142 C141 C146 120.0 . .
C142 C141 S16 113.9(4) . .
C146 C141 S16 126.1(4) . .
C141 C142 C143 120.0 . .
C144 C143 C142 120.0 . .
C143 C144 C145 120.0 . .
C146 C145 C144 120.0 . .
C145 C146 C141 120.0 . .
C112 C111 C116 103.6 . .
C112 C111 S8 118.1(5) . .
C116 C111 S8 134.7(4) . .
C111 C112 C113 126.5 . .
C112 C113 C114 120.0 . .
C115 C114 C113 120.0 . .
C114 C115 C116 120.0 . .
C115 C116 C111 118.1 . .
C42 C41 C46 120.0 . .
C42 C41 S1 119.1(4) . .
C46 C41 S1 120.8(4) . .
C41 C42 C43 120.0 . .
C44 C43 C42 120.0 . .
C45 C44 C43 120.0 . .
C44 C45 C46 120.0 . .
C45 C46 C41 120.0 . .
C52 C51 C56 134.7 . .
C52 C51 S3 118.2(4) . .
C56 C51 S3 104.0(4) . .
C53 C52 C51 111.0 . .
C52 C53 C54 127.8 . .
C55 C54 C53 121.3 . .
C54 C55 C56 122.1 . .
C51 C56 C55 100.2 . .
C26 C21 C22 120.0 . .
C26 C21 S2 112.8(5) . .
C22 C21 S2 127.2(5) . .
C21 C22 C23 119.9 . .
C24 C23 C22 120.0 . .
C25 C24 C23 120.0 . .
C24 C25 C26 120.0 . .
C21 C26 C25 120.0 . .
C92 C91 C96 120.0 . .
C92 C91 S7 112.7(4) . .
C96 C91 S7 127.2(4) . .
C91 C92 C93 120.0 . .
C94 C93 C92 120.0 . .
C93 C94 C95 120.0 . .
C96 C95 C94 120.0 . .
C95 C96 C91 120.0 . .
C126 C121 C122 120.0 . .
C126 C121 S6 106.6(4) . .
C122 C121 S6 129.6(4) . .
C123 C122 C121 120.0 . .
C122 C123 C124 120.0 . .
C123 C124 C125 120.0 . .
C124 C125 C126 120.0 . .
C121 C126 C125 120.0 . .
C136 C131 C132 120.0 . .
C136 C131 S10 129.6(4) . .
C132 C131 S10 110.3(4) . .
C133 C132 C131 120.0 . .
C132 C133 C134 120.0 . .
C135 C134 C133 120.0 . .
C136 C135 C134 120.0 . .
C131 C136 C135 120.0 . .
C82 C81 C86 120.0 . .
C82 C81 S5 116.2(5) . .
C86 C81 S5 123.7(5) . .
C81 C82 C83 120.0 . .
C84 C83 C82 120.0 . .
C85 C84 C83 120.1 . .
C84 C85 C86 120.0 . .
C85 C86 C81 120.0 . .
C152 C151 C156 120.1 . .
C152 C151 S13 126.0(6) . .
C156 C151 S13 113.4(6) . .
C151 C152 C153 120.0 . .
C154 C153 C152 120.0 . .
C153 C154 C155 120.0 . .
C156 C155 C154 120.0 . .
C155 C156 C151 120.0 . .
C12 C11 C16 126.7 . .
C12 C11 S9 116.4(5) . .
C16 C11 S9 116.7(5) . .
C11 C12 C13 115.1 . .
C12 C13 C14 112.8 . .
C15 C14 C13 124.2 . .
C14 C15 C16 128.8 . .
C15 C16 C11 111.6 . .
C32 C31 C36 127.8 . .
C32 C31 S15 125.0(5) . .
C36 C31 S15 106.4(5) . .
C31 C32 C33 126.7 . .
C34 C33 C32 115.1 . .
C33 C34 C35 122.5 . .
C34 C35 C36 120.4 . .
C31 C36 C35 104.5 . .
C76 C71 C72 109.3 . .
C76 C71 S4 124.6(5) . .
C72 C71 S4 117.6(5) . .
C73 C72 C71 122.2 . .
C72 C73 C74 113.2 . .
C75 C74 C73 130.9 . .
C74 C75 C76 110.9 . .
C71 C76 C75 125.1 . .
N2 C1 N1 119(4) . .
N2 C1 S14 123(4) . .
N1 C1 S14 118(3) . .

loop_
_geom_bond_atom_site_label_1
_geom_bond_atom_site_label_2
_geom_bond_distance
_geom_bond_site_symmetry_2
S1 C41 2.12(2) .
S1 Cd8 2.643(15) .
S1 Cd7 2.671(13) .
S2 C21 1.879(17) .
S2 Cd9 2.562(17) .
S2 Cd2 2.645(14) .
S3 C51 2.001(18) .
S3 Cd5 2.645(13) .
S3 Cd8 2.648(15) .
S4 C71 1.889(16) .
S4 Cd3 2.617(13) .
S4 Cd9 2.672(14) .
S5 C81 1.912(16) .
S5 Cd7 2.562(15) 6_556
S5 Cd3 2.685(13) .
S6 C121 2.075(19) .
S6 Cd7 2.616(12) .
S6 Cd2 2.635(13) .
S7 C91 1.923(16) .
S7 Cd6 2.624(14) .
S7 Cd4 2.650(13) .
S8 C111 1.905(14) .
S8 Cd4 2.617(12) .
S8 Cd5 2.678(14) 6_556
S9 C11 1.945(15) .
S9 Cd5 2.589(13) .
S9 Cd6 2.699(14) 6_556
S10 C131 1.893(15) .
S10 Cd3 2.611(12) 6_556
S10 Cd2 2.642(13) .
S11 Cd6 2.578(13) .
S11 Cd1 2.616(12) .
S11 Cd5 2.634(12) .
S11 Cd7 2.670(12) .
S12 Cd1 2.588(12) .
S12 Cd2 2.645(13) .
S12 Cd4 2.636(12) .
S12 Cd3 2.669(11) .
S13 C151 2.080(18) .
S13 Cd8 2.602(17) .
S13 Cd6 2.647(14) .
S14 C1 1.81(5) .
S14 Cd8 2.605(15) .
S15 C31 2.00(2) .
S15 Cd9 2.552(16) .
S16 C141 1.972(14) .
S16 Cd4 2.630(13) .
S16 Cd9 2.639(15) .
Cd1 S12 2.588(12) 6_556
Cd1 S11 2.615(12) 6_556
Cd3 S10 2.611(12) 6_556
Cd5 S8 2.678(14) 6_556
Cd6 S9 2.699(14) 6_556
Cd7 S5 2.562(15) 6_556
C141 C142 1.3900 .
C141 C146 1.3900 .
C142 C143 1.3900 .
C143 C144 1.3900 .
C144 C145 1.3900 .
C145 C146 1.3900 .
C111 C112 1.3485 .
C111 C116 1.7016 .
C112 C113 1.3900 .
C113 C114 1.3901 .
C114 C115 1.3898 .
C115 C116 1.3899 .
C41 C42 1.3895 .
C41 C46 1.3901 .
C42 C43 1.3901 .
C43 C44 1.3900 .
C44 C45 1.3897 .
C45 C46 1.3901 .
C51 C52 1.3904 .
C51 C56 1.5797 .
C52 C53 1.2691 .
C53 C54 1.5225 .
C54 C55 1.2741 .
C55 C56 1.7253 .
C21 C26 1.3895 .
C21 C22 1.3900 .
C22 C23 1.3908 .
C23 C24 1.3902 .
C24 C25 1.3898 .
C25 C26 1.3899 .
C91 C92 1.3895 .
C91 C96 1.3900 .
C92 C93 1.3902 .
C93 C94 1.3898 .
C94 C95 1.3900 .
C95 C96 1.3896 .
C121 C126 1.3899 .
C121 C122 1.3900 .
C122 C123 1.3893 .
C123 C124 1.3899 .
C124 C125 1.3903 .
C125 C126 1.3904 .
C131 C136 1.3898 .
C131 C132 1.3901 .
C132 C133 1.3898 .
C133 C134 1.3904 .
C134 C135 1.3899 .
C135 C136 1.3899 .
C81 C82 1.3898 .
C81 C86 1.3898 .
C82 C83 1.3907 .
C83 C84 1.3898 .
C84 C85 1.3894 .
C85 C86 1.3896 .
C151 C152 1.3894 .
C151 C156 1.3900 .
C152 C153 1.3899 .
C153 C154 1.3898 .
C154 C155 1.3902 .
C155 C156 1.3900 .
C11 C12 1.4250 .
C11 C16 1.5509 .
C12 C13 1.5298 .
C13 C14 1.5434 .
C14 C15 1.2975 .
C15 C16 1.3164 .
C31 C32 1.3489 .
C31 C36 1.4367 .
C32 C33 1.3876 .
C33 C34 1.3726 .
C34 C35 1.4362 .
C35 C36 1.6665 .
C71 C76 1.3596 .
C71 C72 1.5234 .
C72 C73 1.2798 .
C73 C74 1.4642 .
C74 C75 1.2405 .
C75 C76 1.4166 .
N1 C1 1.52(5) .
C1 N2 1.40(6) .
